data_2226883
loop_
_publ_author_name
'Li, Meng-Jiao'
'Nie, Jing-Jing'
'Xu, Duan-Jun'

_publ_section_title
;
 Dichloridobis(isoquinoline-\k<i>N</i>)zinc(II)
;
_journal_coeditor_code HB5517
_journal_issue 8
_journal_name_full 'Acta Crystallographica Section E'
_journal_page_first m876
_journal_paper_doi 10.1107/S1600536810024803
_journal_volume 66
_journal_year 2010
_chemical_formula_iupac '[Zn Cl2 (C9 H7 N)2]'
_chemical_formula_moiety 'C18 H14 Cl2 N2 Zn'
_chemical_formula_sum 'C18 H14 Cl2 N2 Zn'
_chemical_formula_weight 394.58
_chemical_name_systematic
;
Dichloridobis(isoquinoline-\k<i>N</i>)zinc(II)
;
_space_group_IT_number 14
_symmetry_cell_setting monoclinic
_symmetry_space_group_name_Hall '-P 2yn'
_symmetry_space_group_name_H-M 'P 1 21/n 1'
_atom_sites_solution_hydrogens geom
_atom_sites_solution_primary direct
_atom_sites_solution_secondary difmap
_audit_creation_method SHELXL-97
_cell_angle_alpha 90.00
_cell_angle_beta 90.220(8)
_cell_angle_gamma 90.00
_cell_formula_units_Z 4
_cell_length_a 7.8956(15)
_cell_length_b 13.363(2)
_cell_length_c 15.677(2)
_cell_measurement_reflns_used 6266
_cell_measurement_temperature 294(2)
_cell_measurement_theta_max 24.6
_cell_measurement_theta_min 3.3
_cell_volume 1654.1(5)
_computing_cell_refinement 'PROCESS-AUTO (Rigaku, 1998)'
_computing_data_collection 'PROCESS-AUTO (Rigaku, 1998)'
_computing_data_reduction 'CrystalStructure (Rigaku/MSC, 2002)'
_computing_molecular_graphics 'ORTEP-3 (Farrugia, 1997)'
_computing_publication_material 'WinGX (Farrugia, 1999) and PLATON (Spek, 2009)'
_computing_structure_refinement 'SHELXL97 (Sheldrick, 2008)'
_computing_structure_solution 'SIR92 (Altomare <i>et al.</i>,  1993)'
_diffrn_ambient_temperature 294(2)
_diffrn_detector_area_resol_mean 10.0
_diffrn_measured_fraction_theta_full 0.998
_diffrn_measured_fraction_theta_max 0.998
_diffrn_measurement_device_type 'Rigaku R-AXIS RAPID IP'
_diffrn_measurement_method \w
_diffrn_radiation_monochromator graphite
_diffrn_radiation_source 'fine-focus sealed tube'
_diffrn_radiation_type MoK\a
_diffrn_radiation_wavelength 0.71073
_diffrn_reflns_av_R_equivalents 0.0324
_diffrn_reflns_av_sigmaI/netI 0.0378
_diffrn_reflns_limit_h_max 9
_diffrn_reflns_limit_h_min -9
_diffrn_reflns_limit_k_max 15
_diffrn_reflns_limit_k_min -16
_diffrn_reflns_limit_l_max 17
_diffrn_reflns_limit_l_min -18
_diffrn_reflns_number 11270
_diffrn_reflns_theta_full 25.20
_diffrn_reflns_theta_max 25.20
_diffrn_reflns_theta_min 3.26
_diffrn_standards_interval_count 0
_diffrn_standards_interval_time 0
_diffrn_standards_number 0
_exptl_absorpt_coefficient_mu 1.807
_exptl_absorpt_correction_T_max 0.862
_exptl_absorpt_correction_T_min 0.788
_exptl_absorpt_correction_type multi-scan
_exptl_absorpt_process_details '(ABSCOR; Higashi, 1995)'
_exptl_crystal_colour colorless
_exptl_crystal_density_diffrn 1.585
_exptl_crystal_density_method 'not measured'
_exptl_crystal_description prism
_exptl_crystal_F_000 800
_exptl_crystal_size_max 0.40
_exptl_crystal_size_mid 0.32
_exptl_crystal_size_min 0.30
_refine_diff_density_max 1.326
_refine_diff_density_min -0.390
_refine_ls_extinction_method none
_refine_ls_goodness_of_fit_ref 0.948
_refine_ls_hydrogen_treatment constr
_refine_ls_matrix_type full
_refine_ls_number_parameters 208
_refine_ls_number_reflns 2975
_refine_ls_number_restraints 0
_refine_ls_restrained_S_all 0.948
_refine_ls_R_factor_all 0.0790
_refine_ls_R_factor_gt 0.0561
_refine_ls_shift/su_max 0.000
_refine_ls_shift/su_mean 0.000
_refine_ls_structure_factor_coef Fsqd
_refine_ls_weighting_details 'calc w=1/[\s^2^(Fo^2^)+(0.1036P)^2^] where P=(Fo^2^+2Fc^2^)/3'
_refine_ls_weighting_scheme calc
_refine_ls_wR_factor_gt 0.1452
_refine_ls_wR_factor_ref 0.1531
_reflns_number_gt 1933
_reflns_number_total 2975
_reflns_threshold_expression I>2\s(I)
_cod_data_source_file hb5517.cif
_cod_data_source_block I
_cod_original_cell_volume 1654.0(5)
_cod_original_sg_symbol_H-M 'P 21/n'
_cod_database_code 2226883
_cod_database_fobs_code 2226883

loop_
_symmetry_equiv_pos_as_xyz
'x, y, z'
'-x+1/2, y+1/2, -z+1/2'
'-x, -y, -z'
'x-1/2, -y-1/2, z-1/2'

loop_
_atom_site_type_symbol
_atom_site_label
_atom_site_fract_x
_atom_site_fract_y
_atom_site_fract_z
_atom_site_U_iso_or_equiv
_atom_site_adp_type
_atom_site_calc_flag
_atom_site_refinement_flags
_atom_site_occupancy
_atom_site_disorder_assembly
_atom_site_disorder_group
Zn Zn 0.75125(6) 0.30754(4) 0.25278(3) 0.0408(2) Uani d . 1 . .
Cl Cl1 0.51169(15) 0.22275(10) 0.27066(8) 0.0597(4) Uani d . 1 . .
Cl Cl2 0.98654(16) 0.21580(10) 0.25609(9) 0.0616(4) Uani d . 1 . .
N N1 0.7603(4) 0.3828(3) 0.1381(2) 0.0448(9) Uani d . 1 . .
N N2 0.7615(5) 0.4115(3) 0.3490(2) 0.0466(9) Uani d . 1 . .
C C1 0.7034(6) 0.4723(4) 0.1236(3) 0.0482(11) Uani d . 1 . .
H H1 0.6550 0.5071 0.1688 0.058 Uiso calc R 1 . .
C C2 0.7109(5) 0.5212(3) 0.0418(3) 0.0423(10) Uani d . 1 . .
C C3 0.6513(6) 0.6175(4) 0.0286(3) 0.0590(13) Uani d . 1 . .
H H3 0.6042 0.6540 0.0731 0.071 Uiso calc R 1 . .
C C4 0.6632(7) 0.6570(4) -0.0501(3) 0.0651(14) Uani d . 1 . .
H H4 0.6234 0.7216 -0.0595 0.078 Uiso calc R 1 . .
C C5 0.7340(7) 0.6037(5) -0.1187(3) 0.0645(15) Uani d . 1 . .
H H5 0.7409 0.6337 -0.1721 0.077 Uiso calc R 1 . .
C C6 0.7913(7) 0.5106(5) -0.1080(3) 0.0620(14) Uani d . 1 . .
H H6 0.8365 0.4755 -0.1538 0.074 Uiso calc R 1 . .
C C7 0.7822(6) 0.4647(4) -0.0243(3) 0.0481(12) Uani d . 1 . .
C C8 0.8407(6) 0.3682(4) -0.0097(3) 0.0589(13) Uani d . 1 . .
H H8 0.8863 0.3301 -0.0536 0.071 Uiso calc R 1 . .
C C9 0.8294(6) 0.3310(4) 0.0713(3) 0.0559(12) Uani d . 1 . .
H H9 0.8708 0.2670 0.0816 0.067 Uiso calc R 1 . .
C C10 0.7032(6) 0.3890(4) 0.4234(3) 0.0525(12) Uani d . 1 . .
H H10 0.6485 0.3279 0.4303 0.063 Uiso calc R 1 . .
C C11 0.7191(5) 0.4547(3) 0.4968(3) 0.0444(11) Uani d . 1 . .
C C12 0.6585(7) 0.4275(4) 0.5760(3) 0.0620(14) Uani d . 1 . .
H H12 0.6066 0.3658 0.5846 0.074 Uiso calc R 1 . .
C C13 0.6774(7) 0.4941(5) 0.6412(3) 0.0676(15) Uani d . 1 . .
H H13 0.6375 0.4770 0.6950 0.081 Uiso calc R 1 . .
C C14 0.7542(6) 0.5864(4) 0.6299(3) 0.0591(14) Uani d . 1 . .
H H14 0.7638 0.6297 0.6761 0.071 Uiso calc R 1 . .
C C15 0.8152(6) 0.6148(4) 0.5537(3) 0.0582(13) Uani d . 1 . .
H H15 0.8673 0.6767 0.5473 0.070 Uiso calc R 1 . .
C C16 0.7987(5) 0.5473(3) 0.4815(3) 0.0448(11) Uani d . 1 . .
C C17 0.8591(6) 0.5706(4) 0.4020(3) 0.0552(13) Uani d . 1 . .
H H17 0.9120 0.6316 0.3920 0.066 Uiso calc R 1 . .
C C18 0.8402(6) 0.5027(4) 0.3381(3) 0.0551(13) Uani d . 1 . .
H H18 0.8824 0.5185 0.2845 0.066 Uiso calc R 1 . .

loop_
_atom_site_aniso_label
_atom_site_aniso_U_11
_atom_site_aniso_U_22
_atom_site_aniso_U_33
_atom_site_aniso_U_12
_atom_site_aniso_U_13
_atom_site_aniso_U_23
Zn 0.0544(4) 0.0332(3) 0.0347(3) 0.0000(2) 0.0035(2) -0.0002(2)
Cl1 0.0625(8) 0.0496(8) 0.0672(8) -0.0098(6) 0.0145(6) -0.0045(6)
Cl2 0.0638(8) 0.0546(8) 0.0665(8) 0.0131(6) 0.0068(6) -0.0011(6)
N1 0.051(2) 0.042(2) 0.042(2) -0.0036(18) -0.0006(16) 0.0036(17)
N2 0.053(2) 0.049(2) 0.037(2) 0.0060(19) 0.0019(16) -0.0027(18)
C1 0.053(3) 0.048(3) 0.043(3) -0.004(2) -0.002(2) -0.006(2)
C2 0.047(2) 0.043(3) 0.037(2) -0.007(2) -0.0001(19) -0.007(2)
C3 0.072(3) 0.050(3) 0.055(3) 0.004(3) -0.007(2) -0.003(3)
C4 0.073(3) 0.070(4) 0.053(3) -0.011(3) -0.010(3) 0.012(3)
C5 0.077(4) 0.082(4) 0.034(3) -0.015(3) -0.003(2) 0.018(3)
C6 0.071(3) 0.074(4) 0.040(3) -0.006(3) 0.002(2) 0.009(3)
C7 0.048(3) 0.046(3) 0.050(3) -0.006(2) -0.002(2) -0.005(2)
C8 0.071(3) 0.060(3) 0.045(3) 0.004(3) 0.008(2) -0.015(2)
C9 0.071(3) 0.056(3) 0.041(3) 0.000(3) 0.009(2) -0.002(2)
C10 0.054(3) 0.057(3) 0.046(3) 0.001(2) 0.000(2) 0.001(2)
C11 0.041(2) 0.044(3) 0.049(3) 0.005(2) 0.001(2) 0.005(2)
C12 0.067(3) 0.061(4) 0.058(3) -0.002(3) 0.010(3) 0.008(3)
C13 0.075(4) 0.078(4) 0.049(3) 0.005(3) -0.001(3) -0.012(3)
C14 0.069(3) 0.067(4) 0.041(3) 0.011(3) -0.004(2) -0.013(3)
C15 0.062(3) 0.063(3) 0.050(3) 0.008(3) -0.005(2) -0.008(3)
C16 0.042(2) 0.049(3) 0.043(3) 0.013(2) 0.0004(19) 0.012(2)
C17 0.072(3) 0.038(3) 0.056(3) -0.003(2) 0.004(2) 0.010(2)
C18 0.073(3) 0.043(3) 0.050(3) 0.002(2) -0.005(2) -0.007(2)

loop_
_atom_type_symbol
_atom_type_description
_atom_type_scat_dispersion_real
_atom_type_scat_dispersion_imag
_atom_type_scat_source
C C 0.0033 0.0016 'International Tables Vol C Tables 4.2.6.8 and 6.1.1.4'
H H 0.0000 0.0000 'International Tables Vol C Tables 4.2.6.8 and 6.1.1.4'
N N 0.0061 0.0033 'International Tables Vol C Tables 4.2.6.8 and 6.1.1.4'
Zn Zn 0.2839 1.4301 'International Tables Vol C Tables 4.2.6.8 and 6.1.1.4'
Cl Cl 0.1484 0.1585 'International Tables Vol C Tables 4.2.6.8 and 6.1.1.4'

loop_
_geom_angle_atom_site_label_1
_geom_angle_atom_site_label_2
_geom_angle_atom_site_label_3
_geom_angle_site_symmetry_1
_geom_angle_site_symmetry_3
_geom_angle
_geom_angle_publ_flag
N2 Zn N1 . . 108.05(16) ?
N2 Zn Cl1 . . 106.47(11) ?
N1 Zn Cl1 . . 112.99(10) ?
N2 Zn Cl2 . . 108.96(11) ?
N1 Zn Cl2 . . 104.91(11) ?
Cl1 Zn Cl2 . . 115.26(6) ?
C1 N1 C9 . . 118.1(4) ?
C1 N1 Zn . . 126.1(3) ?
C9 N1 Zn . . 115.8(3) ?
C10 N2 C18 . . 118.7(4) ?
C10 N2 Zn . . 119.6(4) ?
C18 N2 Zn . . 121.6(3) ?
N1 C1 C2 . . 123.9(4) ?
N1 C1 H1 . . 118.1 ?
C2 C1 H1 . . 118.1 ?
C3 C2 C7 . . 121.8(4) ?
C3 C2 C1 . . 122.6(4) ?
C7 C2 C1 . . 115.6(4) ?
C4 C3 C2 . . 118.4(5) ?
C4 C3 H3 . . 120.8 ?
C2 C3 H3 . . 120.8 ?
C3 C4 C5 . . 122.1(5) ?
C3 C4 H4 . . 118.9 ?
C5 C4 H4 . . 118.9 ?
C6 C5 C4 . . 120.8(5) ?
C6 C5 H5 . . 119.6 ?
C4 C5 H5 . . 119.6 ?
C5 C6 C7 . . 119.3(5) ?
C5 C6 H6 . . 120.3 ?
C7 C6 H6 . . 120.3 ?
C8 C7 C2 . . 120.8(4) ?
C8 C7 C6 . . 121.7(5) ?
C2 C7 C6 . . 117.5(5) ?
C9 C8 C7 . . 117.9(5) ?
C9 C8 H8 . . 121.0 ?
C7 C8 H8 . . 121.0 ?
C8 C9 N1 . . 123.6(5) ?
C8 C9 H9 . . 118.2 ?
N1 C9 H9 . . 118.2 ?
N2 C10 C11 . . 123.0(5) ?
N2 C10 H10 . . 118.5 ?
C11 C10 H10 . . 118.5 ?
C12 C11 C16 . . 122.8(5) ?
C12 C11 C10 . . 121.6(5) ?
C16 C11 C10 . . 115.6(4) ?
C13 C12 C11 . . 117.7(5) ?
C13 C12 H12 . . 121.2 ?
C11 C12 H12 . . 121.2 ?
C12 C13 C14 . . 122.1(5) ?
C12 C13 H13 . . 118.9 ?
C14 C13 H13 . . 118.9 ?
C15 C14 C13 . . 121.5(5) ?
C15 C14 H14 . . 119.2 ?
C13 C14 H14 . . 119.2 ?
C14 C15 C16 . . 119.1(5) ?
C14 C15 H15 . . 120.5 ?
C16 C15 H15 . . 120.5 ?
C17 C16 C11 . . 120.7(5) ?
C17 C16 C15 . . 122.5(5) ?
C11 C16 C15 . . 116.8(4) ?
C18 C17 C16 . . 118.7(5) ?
C18 C17 H17 . . 120.6 ?
C16 C17 H17 . . 120.6 ?
C17 C18 N2 . . 123.2(5) ?
C17 C18 H18 . . 118.4 ?
N2 C18 H18 . . 118.4 ?

loop_
_geom_bond_atom_site_label_1
_geom_bond_atom_site_label_2
_geom_bond_site_symmetry_2
_geom_bond_distance
_geom_bond_publ_flag
Zn N1 . 2.062(4) y
Zn N2 . 2.052(4) y
Zn Cl1 . 2.2235(13) y
Zn Cl2 . 2.2262(13) y
N1 C1 . 1.298(6) ?
N1 C9 . 1.370(6) ?
N2 C10 . 1.290(6) ?
N2 C18 . 1.379(6) ?
C1 C2 . 1.441(6) ?
C1 H1 . 0.9300 ?
C2 C3 . 1.385(7) ?
C2 C7 . 1.403(6) ?
C3 C4 . 1.346(7) ?
C3 H3 . 0.9300 ?
C4 C5 . 1.406(8) ?
C4 H4 . 0.9300 ?
C5 C6 . 1.334(8) ?
C5 H5 . 0.9300 ?
C6 C7 . 1.450(7) ?
C6 H6 . 0.9300 ?
C7 C8 . 1.388(7) ?
C8 C9 . 1.366(7) ?
C8 H8 . 0.9300 ?
C9 H9 . 0.9300 ?
C10 C11 . 1.453(6) ?
C10 H10 . 0.9300 ?
C11 C12 . 1.381(7) ?
C11 C16 . 1.409(6) ?
C12 C13 . 1.363(7) ?
C12 H12 . 0.9300 ?
C13 C14 . 1.387(8) ?
C13 H13 . 0.9300 ?
C14 C15 . 1.344(7) ?
C14 H14 . 0.9300 ?
C15 C16 . 1.453(7) ?
C15 H15 . 0.9300 ?
C16 C17 . 1.371(6) ?
C17 C18 . 1.359(7) ?
C17 H17 . 0.9300 ?
C18 H18 . 0.9300 ?
